data_1535087
loop_
_publ_author_name
'Sorokina, N.I.'
'Simonov, V.I.'
'Voronkova, V.I.'
'Verin, I.A.'
'Yanovskii, V.K.'

_publ_section_title
;
 Crystal structure and electrophysical characteristics of K Ge0.06 Ti0.94
 O P O4 single crystals
;
_journal_name_full Kristallografiya
_journal_page_first 688
_journal_page_last 691
_journal_volume 40
_journal_year 1995
_chemical_formula_sum 'Ge0.063 K O5 P Ti0.937'
_chemical_name_systematic 'K (Ge0.063 Ti0.937 O) (P O4)'
_space_group_IT_number 33
_symmetry_space_group_name_Hall 'P 2c -2n'
_symmetry_space_group_name_H-M 'P n a 21'
_cell_angle_alpha 90
_cell_angle_beta 90
_cell_angle_gamma 90
_cell_formula_units_Z 8
_cell_length_a 12.7633
_cell_length_b 6.3992
_cell_length_c 10.4988
_cell_volume 857.489
_citation_journal_id_ASTM KRISAJ
_cod_data_source_file Sorokina_KRISAJ_1995_1489.cif
_cod_data_source_block Ge0.063K1O5P1Ti0.937
_cod_original_cell_volume 857.4885
_cod_original_formula_sum 'Ge0.063 K1 O5 P1 Ti0.937'
_cod_database_code 1535087

loop_
_symmetry_equiv_pos_as_xyz
x,y,z
-x,-y,z+1/2
-x+1/2,y+1/2,z+1/2
x+1/2,-y+1/2,z

loop_
_atom_site_label
_atom_site_type_symbol
_atom_site_fract_x
_atom_site_fract_y
_atom_site_fract_z
_atom_site_occupancy
_atom_site_U_iso_or_equiv
Ge2 Ge+4 0.2464 0.2648 0.2505 0.127 0.0
O4 O-2 0.594 0.1924 0.2387 1 0.0
O10 O-2 0.2248 -0.0357 0.6404 1 0.0
P1 P+5 0.4983 0.3357 0.2582 1 0.0
K1 K+1 0.379 0.7806 0.3123 1 0.0
O1 O-2 0.486 0.4862 0.1474 1 0.0
K2 K+1 0.1053 0.6977 0.0662 1 0.0
P2 P+5 0.1811 0.5026 0.51 1 0.0
O2 O-2 0.51 0.4652 0.3819 1 0.0
O5 O-2 0.1123 0.3117 0.5398 1 0.0
Ti2 Ti+4 0.2464 0.2648 0.2505 0.873 0.0
O8 O-2 0.2536 0.4608 0.396 1 0.0
O3 O-2 0.4005 0.1977 0.2775 1 0.0
O7 O-2 0.2538 0.5406 0.6256 1 0.0
Ti1 Ti+4 0.3718 0.4998 0 1 0.0
O9 O-2 0.2242 0.045 0.3861 1 0.0
O6 O-2 0.1117 0.6926 0.4839 1 0.0
